data_7230783
loop_
_publ_author_name
'Collings, Ines'
'Bykov, Maxim'
'Bykova, Elena'
'Hanfland, Michael'
'van Smaalen, Sander'
'Dubrovinsky, Leonid'
'Dubrovinskaia, Natalia'

_publ_section_title
;
 Disorder--order transitions in the perovskite metal--organic frameworks
 [(CH3)2NH2][M(HCOO)3] at high pressure
;
_journal_name_full CrystEngComm
_journal_paper_doi 10.1039/C8CE00617B
_journal_year 2018
_chemical_formula_moiety 'C3 H3 Cu O6, C2 H8 N'
_chemical_formula_sum 'C5 H11 Cu N O6'
_chemical_formula_weight 244.69
_space_group_crystal_system monoclinic
_space_group_IT_number 15
_space_group_name_Hall '-I 2ya'
_space_group_name_H-M_alt 'I 1 2/a 1'
_symmetry_space_group_name_Hall '-I 2ya'
_symmetry_space_group_name_H-M 'I 1 2/a 1'
_atom_sites_solution_hydrogens mixed
_audit_creation_method SHELXL-2016/6
_audit_update_record
;
2018-04-17 deposited with the CCDC.
2018-05-29 downloaded from the CCDC.
;
_cell_angle_alpha 90
_cell_angle_beta 94.7845(18)
_cell_angle_gamma 90
_cell_formula_units_Z 4
_cell_length_a 11.16852(13)
_cell_length_b 8.4704(3)
_cell_length_c 8.3956(2)
_cell_measurement_reflns_used 233
_cell_measurement_temperature 293(2)
_cell_measurement_theta_max 17.4330
_cell_measurement_theta_min 1.9760
_cell_volume 791.47(4)
_computing_cell_refinement 'CrysAlisPro (Agilent Technologies, 2013)'
_computing_data_reduction 'CrysAlisPro (Agilent Technologies, 2013)'
_computing_molecular_graphics 'SHELXLE-2011 (Huebschle, 2011)'
_computing_structure_refinement 'SHELXL-2016/6 (Sheldrick, 2016)'
_computing_structure_solution 'SHELXT-2015 (Sheldrick, 2015)'
_diffrn_ambient_pressure '3.11 GPa'
_diffrn_ambient_temperature 293(2)
_diffrn_detector_area_resol_mean 7
_diffrn_measured_fraction_theta_full 0.601
_diffrn_measured_fraction_theta_max 0.328
_diffrn_measurement_device_type 'ID15B beamline, ESRF'
_diffrn_measurement_method 'omega scans'
_diffrn_radiation_type synchrotron
_diffrn_radiation_wavelength 0.41108
_diffrn_reflns_av_R_equivalents 0.0230
_diffrn_reflns_av_unetI/netI 0.0414
_diffrn_reflns_Laue_measured_fraction_full 0.601
_diffrn_reflns_Laue_measured_fraction_max 0.328
_diffrn_reflns_limit_h_max 18
_diffrn_reflns_limit_h_min -18
_diffrn_reflns_limit_k_max 10
_diffrn_reflns_limit_k_min -12
_diffrn_reflns_limit_l_max 11
_diffrn_reflns_limit_l_min -10
_diffrn_reflns_number 1186
_diffrn_reflns_point_group_measured_fraction_full 0.601
_diffrn_reflns_point_group_measured_fraction_max 0.328
_diffrn_reflns_theta_full 14.279
_diffrn_reflns_theta_max 20.909
_diffrn_reflns_theta_min 1.747
_diffrn_source synchrotron
_exptl_absorpt_coefficient_mu 0.621
_exptl_absorpt_correction_T_max 1.00000
_exptl_absorpt_correction_T_min 0.97968
_exptl_absorpt_correction_type multi-scan
_exptl_absorpt_process_details
;
CrysAlisPro 1.171.38.41 (Rigaku Oxford Diffraction, 2015)
Empirical absorption correction using spherical harmonics,
 implemented in SCALE3 ABSPACK scaling algorithm.
;
_exptl_crystal_colour blue
_exptl_crystal_density_diffrn 2.053
_exptl_crystal_description block
_exptl_crystal_F_000 500
_exptl_crystal_size_max 0.030
_exptl_crystal_size_mid 0.020
_exptl_crystal_size_min 0.015
_refine_diff_density_max 0.677
_refine_diff_density_min -0.437
_refine_diff_density_rms 0.096
_refine_ls_extinction_method none
_refine_ls_goodness_of_fit_ref 1.111
_refine_ls_hydrogen_treatment mixed
_refine_ls_matrix_type full
_refine_ls_number_parameters 65
_refine_ls_number_reflns 713
_refine_ls_number_restraints 13
_refine_ls_restrained_S_all 1.103
_refine_ls_R_factor_all 0.0630
_refine_ls_R_factor_gt 0.0457
_refine_ls_shift/su_max 0.000
_refine_ls_shift/su_mean 0.000
_refine_ls_structure_factor_coef Fsqd
_refine_ls_weighting_details 'w=1/[\s^2^(Fo^2^)+(0.0375P)^2^+3.9178P] where P=(Fo^2^+2Fc^2^)/3'
_refine_ls_weighting_scheme calc
_refine_ls_wR_factor_gt 0.1054
_refine_ls_wR_factor_ref 0.1220
_reflns_Friedel_coverage 0.000
_reflns_number_gt 520
_reflns_number_total 713
_reflns_threshold_expression 'I > 2\s(I)'
_cod_data_source_file c8ce00617b2.cif
_cod_data_source_block DMACuF_c1_p06_s
_cod_original_cell_volume 791.46(3)
_cod_database_code 7230783
_shelx_shelxl_version_number 2016/6
_shelx_space_group_comment
;
The symmetry employed for this shelxl refinement is uniquely defined
by the following loop, which should always be used as a source of
symmetry information in preference to the above space-group names.
They are only intended as comments.
;
_shelx_estimated_absorpt_t_min 0.964
_shelx_estimated_absorpt_t_max 0.982

loop_
_space_group_symop_operation_xyz
'x, y, z'
'-x+1/2, y, -z'
'x+1/2, y+1/2, z+1/2'
'-x+1, y+1/2, -z+1/2'
'-x, -y, -z'
'x-1/2, -y, z'
'-x+1/2, -y+1/2, -z+1/2'
'x, -y+1/2, z+1/2'

loop_
_atom_site_label
_atom_site_type_symbol
_atom_site_fract_x
_atom_site_fract_y
_atom_site_fract_z
_atom_site_U_iso_or_equiv
_atom_site_adp_type
_atom_site_occupancy
_atom_site_site_symmetry_order
_atom_site_calc_flag
_atom_site_refinement_flags_posn
_atom_site_refinement_flags_adp
_atom_site_refinement_flags_occupancy
Cu1 Cu 0.500000 0.500000 0.500000 0.0277(3) Uani 1 2 d S . P
O2 O 0.3488(2) 0.6152(4) 0.5079(5) 0.0349(8) Uani 1 1 d . . .
O1 O 0.4222(3) 0.2223(5) 0.1147(5) 0.0389(9) Uani 1 1 d . . .
O3 O 0.4369(3) 0.4147(5) 0.2911(5) 0.0374(9) Uani 1 1 d . . .
N1 N 0.250000 0.4412(9) 0.000000 0.0423(16) Uani 1 2 d DS T P
H3 H 0.183(5) 0.388(8) -0.040(8) 0.051 Uiso 1 1 d D U .
C2 C 0.250000 0.5461(9) 0.500000 0.0288(13) Uani 1 2 d S T P
H2 H 0.250001 0.436303 0.500003 0.035 Uiso 1 2 calc R U P
C1 C 0.4665(4) 0.2837(7) 0.2405(7) 0.0342(11) Uani 1 1 d . . .
H1 H 0.525866 0.227842 0.300914 0.041 Uiso 1 1 calc R U .
C3 C 0.1877(6) 0.5345(8) 0.1102(9) 0.0528(16) Uani 1 1 d . . .
H4 H 0.148126 0.465976 0.180260 0.063 Uiso 1 1 calc R U .
H5 H 0.244288 0.599923 0.172143 0.063 Uiso 1 1 calc R U .
H6 H 0.129165 0.599925 0.051778 0.063 Uiso 1 1 calc R U .

loop_
_atom_site_aniso_label
_atom_site_aniso_U_11
_atom_site_aniso_U_22
_atom_site_aniso_U_33
_atom_site_aniso_U_23
_atom_site_aniso_U_13
_atom_site_aniso_U_12
Cu1 0.0194(3) 0.0400(7) 0.0231(6) -0.0017(3) -0.0012(3) 0.0011(3)
O2 0.0212(11) 0.045(3) 0.038(3) -0.0016(13) 0.0000(14) 0.0009(13)
O1 0.0356(16) 0.047(3) 0.033(3) -0.0080(14) -0.0037(16) 0.0054(15)
O3 0.0346(15) 0.050(3) 0.027(3) -0.0069(14) -0.0051(16) 0.0056(15)
N1 0.033(2) 0.049(5) 0.043(5) 0.000 -0.007(3) 0.000
C2 0.0194(19) 0.037(4) 0.030(5) 0.000 0.002(2) 0.000
C1 0.0275(17) 0.045(4) 0.029(4) 0.0023(18) -0.0048(19) 0.0002(19)
C3 0.046(3) 0.070(5) 0.044(5) 0.007(3) 0.016(3) 0.001(3)

loop_
_atom_type_symbol
_atom_type_description
_atom_type_scat_dispersion_real
_atom_type_scat_dispersion_imag
_atom_type_scat_source
C C -0.0001 0.0005 'International Tables Vol C Tables 4.2.6.8 and 6.1.1.4'
H H 0.0000 0.0000 'International Tables Vol C Tables 4.2.6.8 and 6.1.1.4'
N N 0.0006 0.0010 'International Tables Vol C Tables 4.2.6.8 and 6.1.1.4'
O O 0.0018 0.0018 'International Tables Vol C Tables 4.2.6.8 and 6.1.1.4'
Cu Cu 0.2463 0.4684 'International Tables Vol C Tables 4.2.6.8 and 6.1.1.4'

loop_
_geom_angle_atom_site_label_1
_geom_angle_atom_site_label_2
_geom_angle_atom_site_label_3
_geom_angle
_geom_angle_site_symmetry_1
_geom_angle_site_symmetry_3
O2 Cu1 O2 180.0 5_666 .
O2 Cu1 O3 91.86(15) 5_666 .
O2 Cu1 O3 88.14(15) . .
O2 Cu1 O3 88.14(15) 5_666 5_666
O2 Cu1 O3 91.86(15) . 5_666
O3 Cu1 O3 180.0 . 5_666
O2 Cu1 O1 92.10(14) 5_666 4
O2 Cu1 O1 87.90(14) . 4
O3 Cu1 O1 92.68(16) . 4
O3 Cu1 O1 87.32(16) 5_666 4
O2 Cu1 O1 87.90(14) 5_666 8
O2 Cu1 O1 92.10(14) . 8
O3 Cu1 O1 87.32(16) . 8
O3 Cu1 O1 92.68(16) 5_666 8
O1 Cu1 O1 180.0 4 8
C2 O2 Cu1 121.8(4) . .
C1 O1 Cu1 123.9(3) . 4_545
C1 O3 Cu1 123.1(3) . .
C3 N1 C3 113.4(8) . 2
C3 N1 H3 95(4) . .
C3 N1 H3 117(5) 2 .
C3 N1 H3 117(5) . 2
C3 N1 H3 95(4) 2 2
H3 N1 H3 121(9) . 2
O2 C2 O2 123.9(7) 2_556 .
O2 C2 H2 118.0 2_556 .
O2 C2 H2 118.0 . .
O1 C1 O3 124.5(5) . .
O1 C1 H1 117.8 . .
O3 C1 H1 117.8 . .
N1 C3 H4 109.5 . .
N1 C3 H5 109.5 . .
H4 C3 H5 109.5 . .
N1 C3 H6 109.5 . .
H4 C3 H6 109.5 . .
H5 C3 H6 109.5 . .

loop_
_geom_bond_atom_site_label_1
_geom_bond_atom_site_label_2
_geom_bond_distance
_geom_bond_site_symmetry_2
Cu1 O2 1.957(3) 5_666
Cu1 O2 1.957(3) .
Cu1 O3 1.972(3) .
Cu1 O3 1.972(3) 5_666
Cu1 O1 2.316(4) 4
Cu1 O1 2.316(4) 8
O2 C2 1.246(5) .
O1 C1 1.242(6) .
O3 C1 1.243(7) .
N1 C3 1.440(8) .
N1 C3 1.440(8) 2
N1 H3 0.92(5) .
N1 H3 0.92(5) 2
C2 H2 0.9300 .
C1 H1 0.9300 .
C3 H4 0.9600 .
C3 H5 0.9600 .
C3 H6 0.9600 .
